data_9010055
loop_
_publ_author_name
'Kyono, A.'
'Kimata, M.'
'Hatta, T.'

_publ_section_title
;Light-induced degradation dynamics in realgar: in situ structural
 investigation using single crystal X-ray diffraction and X-ray photoelectron
 spectroscopy Sample: Getchell mine, Nevada; t = 6 hours Note: space group
 corrected
;
_journal_name_full 'American Mineralogist'
_journal_page_first 1563
_journal_page_last 1570
_journal_paper_doi 10.2138/am.2005.1785
_journal_volume 90
_journal_year 2005
_chemical_formula_sum 'As S'
_chemical_name_mineral Realgar
_space_group_IT_number 14
_symmetry_space_group_name_Hall '-P 2yn'
_symmetry_space_group_name_H-M 'P 1 21/n 1'
_cell_angle_alpha 90
_cell_angle_beta 106.10
_cell_angle_gamma 90
_cell_length_a 9.343
_cell_length_b 13.561
_cell_length_c 6.580
_cell_formula_units_Z 16
_cell_volume 800.991
_database_code_amcsd 0003934
_exptl_crystal_density_diffrn 3.549
_cod_database_code 9010055

loop_
_space_group_symop_operation_xyz
x,y,z
1/2+x,1/2-y,1/2+z
1/2-x,1/2+y,1/2-z
-x,-y,-z

loop_
_atom_site_aniso_label
_atom_site_aniso_U_11
_atom_site_aniso_U_22
_atom_site_aniso_U_33
_atom_site_aniso_U_12
_atom_site_aniso_U_13
_atom_site_aniso_U_23
As1 0.04730 0.03860 0.04830 -0.00500 0.00890 -0.00510
As2 0.04230 0.03830 0.05670 -0.00340 0.01720 0.00270
As3 0.04690 0.04570 0.04250 -0.00190 0.01150 -0.00430
As4 0.04530 0.04580 0.05020 0.00470 0.00920 0.00280
S1 0.05330 0.04180 0.05080 0.00470 0.02000 0.00660
S2 0.04790 0.03860 0.04690 -0.00210 0.00660 0.00490
S3 0.05850 0.03960 0.05630 0.00530 0.01960 0.01010
S4 0.05020 0.04550 0.05400 0.01100 0.01730 -0.00490

loop_
_atom_site_label
_atom_site_fract_x
_atom_site_fract_y
_atom_site_fract_z
_atom_site_U_iso_or_equiv
As1 0.12290 -0.02090 0.76400 0.04560
As2 0.42340 0.13920 0.85480 0.04510
As3 0.32060 0.12680 0.17610 0.04520
As4 0.04060 0.16070 0.71530 0.04790
S1 0.34610 -0.00620 0.70330 0.04750
S2 0.21380 -0.02250 0.11460 0.04580
S3 0.23970 0.22460 0.63990 0.05070
S4 0.10680 0.20980 0.04940 0.04940

loop_
_cod_related_entry_id
_cod_related_entry_database
_cod_related_entry_code
1 AMCSD 0003934
